data_4108626
loop_
_publ_author_name
'Shigeru Yamaguchi'
'Taisuke Katoh'
'Hiroshi Shinokubo'
'Atsuhiro Osuka'

_publ_section_title
;
 Pt(II)- and Pt(IV)-Bridged Cofacial Diporphyrins via Carbon-Transition
 Metal \s-Bonds
;
_journal_name_full 'Journal of the American Chemical Society'
_journal_page_first 14440
_journal_page_last 14441
_journal_paper_doi 10.1021/ja8066385
_journal_volume 130
_journal_year 2008
_chemical_formula_sum 'C166 H184 N12 Ni2 Pt'
_chemical_formula_weight 2659.76
_chemical_name_systematic
; 
 ? 
;
_space_group_IT_number 15
_symmetry_cell_setting monoclinic
_symmetry_Int_Tables_number 15
_symmetry_space_group_name_Hall '-C 2yc'
_symmetry_space_group_name_H-M 'C 1 2/c 1'
_atom_sites_solution_hydrogens geom
_atom_sites_solution_primary direct
_atom_sites_solution_secondary difmap
_audit_creation_method SHELXL-97
_cell_angle_alpha 90.000(5)
_cell_angle_beta 111.967(5)
_cell_angle_gamma 90.000(5)
_cell_formula_units_Z 4
_cell_length_a 35.482(5)
_cell_length_b 27.205(5)
_cell_length_c 17.098(5)
_cell_measurement_reflns_used 7656
_cell_measurement_temperature 90(2)
_cell_measurement_theta_max 27.92
_cell_measurement_theta_min 2.52
_cell_volume 15306(6)
_computing_cell_refinement 'Bruker SMART'
_computing_data_collection 'Bruker SMART'
_computing_data_reduction 'Bruker SAINT'
_computing_molecular_graphics 'Bruker SHELXTL'
_computing_publication_material 'Bruker SHELXTL'
_computing_structure_refinement 'SHELXL-97 (Sheldrick, 1997)'
_computing_structure_solution 'SHELXS-97 (Sheldrick, 1990)'
_diffrn_ambient_temperature 90(2)
_diffrn_detector_area_resol_mean 8.366
_diffrn_measured_fraction_theta_full 0.916
_diffrn_measured_fraction_theta_max 0.916
_diffrn_measurement_device_type 'CCD area detector'
_diffrn_measurement_method 'phi and omega scans'
_diffrn_radiation_monochromator graphite
_diffrn_radiation_source 'fine-focus sealed tube'
_diffrn_radiation_type MoK\a
_diffrn_radiation_wavelength 0.71069
_diffrn_reflns_av_R_equivalents 0.0327
_diffrn_reflns_av_sigmaI/netI 0.0414
_diffrn_reflns_limit_h_max 39
_diffrn_reflns_limit_h_min -46
_diffrn_reflns_limit_k_max 32
_diffrn_reflns_limit_k_min -36
_diffrn_reflns_limit_l_max 22
_diffrn_reflns_limit_l_min -22
_diffrn_reflns_number 46944
_diffrn_reflns_theta_full 28.30
_diffrn_reflns_theta_max 28.30
_diffrn_reflns_theta_min 0.97
_exptl_absorpt_coefficient_mu 1.207
_exptl_absorpt_correction_T_max 0.8888
_exptl_absorpt_correction_T_min 0.7943
_exptl_absorpt_correction_type empirical
_exptl_crystal_colour violet
_exptl_crystal_density_diffrn 1.154
_exptl_crystal_description prism
_exptl_crystal_F_000 5592
_exptl_crystal_size_max 0.20
_exptl_crystal_size_mid 0.20
_exptl_crystal_size_min 0.10
_refine_diff_density_max 1.302
_refine_diff_density_min -1.198
_refine_diff_density_rms 0.212
_refine_ls_extinction_method none
_refine_ls_goodness_of_fit_ref 1.111
_refine_ls_hydrogen_treatment constr
_refine_ls_matrix_type full
_refine_ls_number_parameters 1026
_refine_ls_number_reflns 17454
_refine_ls_number_restraints 278
_refine_ls_restrained_S_all 1.156
_refine_ls_R_factor_all 0.0484
_refine_ls_R_factor_gt 0.0405
_refine_ls_shift/su_max 0.003
_refine_ls_shift/su_mean 0.000
_refine_ls_structure_factor_coef Fsqd
_refine_ls_weighting_details 'calc w=1/[\s^2^(Fo^2^)+(0.0786P)^2^+0.0000P] where P=(Fo^2^+2Fc^2^)/3'
_refine_ls_weighting_scheme calc
_refine_ls_wR_factor_gt 0.1144
_refine_ls_wR_factor_ref 0.1197
_reflns_number_gt 15120
_reflns_number_total 17454
_reflns_threshold_expression >2sigma(I)
_cod_data_source_file ja8066385_si_004.cif
_cod_data_source_block 71024yamaguchi
_cod_database_code 4108626

loop_
_symmetry_equiv_pos_as_xyz
'x, y, z'
'-x, y, -z+1/2'
'x+1/2, y+1/2, z'
'-x+1/2, y+1/2, -z+1/2'
'-x, -y, -z'
'x, -y, z-1/2'
'-x+1/2, -y+1/2, -z'
'x+1/2, -y+1/2, z-1/2'

loop_
_atom_site_label
_atom_site_type_symbol
_atom_site_fract_x
_atom_site_fract_y
_atom_site_fract_z
_atom_site_U_iso_or_equiv
_atom_site_adp_type
_atom_site_occupancy
_atom_site_symmetry_multiplicity
_atom_site_calc_flag
_atom_site_refinement_flags
_atom_site_disorder_assembly
_atom_site_disorder_group
C1 C 0.03075(8) 0.91246(10) 1.12968(17) 0.0190(5) Uani 1 1 d . . .
C2 C 0.04577(9) 0.96006(10) 1.11779(18) 0.0201(6) Uani 1 1 d . . .
C3 C 0.07352(9) 0.95171(10) 1.08075(19) 0.0210(6) Uani 1 1 d . . .
H3 H 0.0885 0.9760 1.0647 0.025 Uiso 1 1 calc R . .
C4 C 0.07557(8) 0.90043(10) 1.07102(17) 0.0211(6) Uani 1 1 d . . .
C5 C 0.10364(9) 0.87657(11) 1.04441(18) 0.0234(6) Uani 1 1 d . . .
C6 C 0.10569(9) 0.82588(12) 1.04233(19) 0.0267(6) Uani 1 1 d . . .
C7 C 0.13909(10) 0.79943(12) 1.0341(2) 0.0326(7) Uani 1 1 d . . .
H7 H 0.1627 0.8134 1.0294 0.039 Uiso 1 1 calc R . .
C8 C 0.13064(10) 0.75136(13) 1.0344(2) 0.0338(7) Uani 1 1 d . . .
H8 H 0.1475 0.7248 1.0316 0.041 Uiso 1 1 calc R . .
C9 C 0.09105(9) 0.74764(11) 1.03962(19) 0.0256(6) Uani 1 1 d . . .
C10 C 0.06793(9) 0.70516(11) 1.02215(19) 0.0262(6) Uani 1 1 d . . .
C11 C 0.02765(10) 0.70560(11) 1.01315(19) 0.0272(6) Uani 1 1 d . B .
C12 C -0.00017(11) 0.66611(13) 0.9779(2) 0.0386(8) Uani 1 1 d . . .
H12 H 0.0062 0.6350 0.9607 0.046 Uiso 1 1 calc R . .
C13 C -0.03685(11) 0.68096(13) 0.9736(2) 0.0373(8) Uani 1 1 d . . .
H13 H -0.0615 0.6629 0.9511 0.045 Uiso 1 1 calc R . .
C14 C -0.03193(9) 0.72971(11) 1.00969(19) 0.0265(6) Uani 1 1 d . B .
C15 C -0.06160(9) 0.75516(11) 1.02775(18) 0.0237(6) Uani 1 1 d . . .
C16 C -0.05301(8) 0.79804(11) 1.07430(18) 0.0220(6) Uani 1 1 d . B .
C17 C -0.07820(9) 0.81792(11) 1.11567(19) 0.0243(6) Uani 1 1 d . . .
H17 H -0.1043 0.8064 1.1104 0.029 Uiso 1 1 calc R B .
C18 C -0.05797(9) 0.85571(11) 1.16304(19) 0.0230(6) Uani 1 1 d . B .
H18 H -0.0663 0.8747 1.2003 0.028 Uiso 1 1 calc R . .
C19 C -0.02116(8) 0.86218(10) 1.14712(17) 0.0196(5) Uani 1 1 d . . .
C20 C 0.00261(8) 0.90459(10) 1.16857(17) 0.0180(5) Uani 1 1 d . B .
C21 C 0.13264(9) 0.90492(11) 1.01720(19) 0.0255(6) Uani 1 1 d . . .
C22 C 0.12848(9) 0.90103(11) 0.93311(19) 0.0239(6) Uani 1 1 d . . .
H22 H 0.1063 0.8830 0.8949 0.029 Uiso 1 1 calc R . .
C23 C 0.15612(9) 0.92299(12) 0.90388(19) 0.0257(6) Uani 1 1 d . . .
C24 C 0.18882(10) 0.94813(12) 0.9623(2) 0.0293(7) Uani 1 1 d . . .
H24 H 0.2081 0.9633 0.9436 0.035 Uiso 1 1 calc R . .
C25 C 0.19432(10) 0.95179(12) 1.0475(2) 0.0322(7) Uani 1 1 d . A .
C26 C 0.16515(10) 0.93014(12) 1.0733(2) 0.0288(7) Uani 1 1 d . . .
H26 H 0.1678 0.9329 1.1305 0.035 Uiso 1 1 calc R . .
C27 C 0.15087(9) 0.92034(13) 0.8106(2) 0.0286(7) Uani 1 1 d . . .
C28 C 0.19179(10) 0.90691(15) 0.8033(2) 0.0374(8) Uani 1 1 d . . .
H28A H 0.2019 0.8759 0.8330 0.056 Uiso 1 1 calc R . .
H28B H 0.2116 0.9331 0.8286 0.056 Uiso 1 1 calc R . .
H28C H 0.1878 0.9032 0.7437 0.056 Uiso 1 1 calc R . .
C29 C 0.11995(11) 0.88117(15) 0.7628(2) 0.0382(8) Uani 1 1 d . . .
H29A H 0.1190 0.8788 0.7049 0.057 Uiso 1 1 calc R . .
H29B H 0.0930 0.8903 0.7618 0.057 Uiso 1 1 calc R . .
H29C H 0.1280 0.8494 0.7911 0.057 Uiso 1 1 calc R . .
C30 C 0.13663(12) 0.97058(14) 0.7700(2) 0.0382(8) Uani 1 1 d . . .
H30A H 0.1339 0.9696 0.7108 0.057 Uiso 1 1 calc R . .
H30B H 0.1566 0.9957 0.8001 0.057 Uiso 1 1 calc R . .
H30C H 0.1103 0.9786 0.7731 0.057 Uiso 1 1 calc R . .
C31 C 0.23136(11) 0.97764(16) 1.1117(2) 0.0421(9) Uani 1 1 d DU . .
C32 C 0.2198(2) 1.0187(3) 1.1495(5) 0.050(2) Uani 0.608(8) 1 d P A 1
H32A H 0.2440 1.0334 1.1919 0.075 Uiso 0.608(8) 1 calc PR A 1
H32B H 0.2013 1.0077 1.1766 0.075 Uiso 0.608(8) 1 calc PR A 1
H32C H 0.2060 1.0431 1.1060 0.075 Uiso 0.608(8) 1 calc PR A 1
C33 C 0.25469(19) 0.9377(3) 1.1854(4) 0.0448(18) Uani 0.608(8) 1 d P A 1
H33A H 0.2799 0.9522 1.2249 0.067 Uiso 0.608(8) 1 calc PR A 1
H33B H 0.2611 0.9083 1.1597 0.067 Uiso 0.608(8) 1 calc PR A 1
H33C H 0.2371 0.9287 1.2157 0.067 Uiso 0.608(8) 1 calc PR A 1
C34 C 0.2640(2) 0.9906(4) 1.0773(5) 0.050(2) Uani 0.608(8) 1 d P A 1
H34A H 0.2534 1.0152 1.0325 0.075 Uiso 0.608(8) 1 calc PR A 1
H34B H 0.2718 0.9610 1.0544 0.075 Uiso 0.608(8) 1 calc PR A 1
H34C H 0.2878 1.0040 1.1228 0.075 Uiso 0.608(8) 1 calc PR A 1
C35 C 0.08671(9) 0.65980(12) 1.0021(2) 0.0290(7) Uani 1 1 d . . .
C36 C 0.07910(11) 0.64694(13) 0.9189(2) 0.0402(9) Uani 1 1 d . . .
H36 H 0.0597 0.6652 0.8746 0.048 Uiso 1 1 calc R . .
C37 C 0.09933(12) 0.60784(14) 0.8990(2) 0.0433(9) Uani 1 1 d . A .
C38 C 0.12807(12) 0.58321(15) 0.9663(3) 0.0449(9) Uani 1 1 d . . .
H38 H 0.1421 0.5563 0.9543 0.054 Uiso 1 1 calc R . .
C39 C 0.13737(12) 0.59605(14) 1.0508(2) 0.0412(9) Uani 1 1 d . . .
C40 C 0.11519(11) 0.63443(13) 1.0672(2) 0.0350(7) Uani 1 1 d . . .
H40 H 0.1198 0.6431 1.1239 0.042 Uiso 1 1 calc R . .
C41 C 0.09262(14) 0.59500(17) 0.8066(3) 0.0671(14) Uani 1 1 d DU . .
C42 C 0.1320(2) 0.5947(5) 0.7943(6) 0.115(4) Uani 0.608(8) 1 d PDU A 1
H42A H 0.1291 0.5757 0.7437 0.173 Uiso 0.608(8) 1 calc PR A 1
H42B H 0.1530 0.5796 0.8435 0.173 Uiso 0.608(8) 1 calc PR A 1
H42C H 0.1398 0.6285 0.7877 0.173 Uiso 0.608(8) 1 calc PR A 1
C43 C 0.0764(4) 0.5407(3) 0.7998(7) 0.106(4) Uani 0.608(8) 1 d PDU A 1
H43A H 0.0537 0.5394 0.8192 0.159 Uiso 0.608(8) 1 calc PR A 1
H43B H 0.0983 0.5191 0.8351 0.159 Uiso 0.608(8) 1 calc PR A 1
H43C H 0.0672 0.5298 0.7410 0.159 Uiso 0.608(8) 1 calc PR A 1
C44 C 0.0600(3) 0.6238(3) 0.7442(6) 0.052(2) Uani 0.608(8) 1 d PD A 1
H44A H 0.0542 0.6104 0.6877 0.078 Uiso 0.608(8) 1 calc PR A 1
H44B H 0.0686 0.6582 0.7460 0.078 Uiso 0.608(8) 1 calc PR A 1
H44C H 0.0354 0.6220 0.7574 0.078 Uiso 0.608(8) 1 calc PR A 1
C45 C 0.17174(13) 0.57238(17) 1.1259(3) 0.0528(11) Uani 1 1 d . . .
C46 C 0.19618(15) 0.53696(16) 1.0979(3) 0.0573(12) Uani 1 1 d . . .
H46A H 0.2088 0.5542 1.0638 0.086 Uiso 1 1 calc R . .
H46B H 0.1784 0.5109 1.0642 0.086 Uiso 1 1 calc R . .
H46C H 0.2173 0.5225 1.1474 0.086 Uiso 1 1 calc R . .
C47 C 0.20107(14) 0.6126(2) 1.1801(3) 0.0693(14) Uani 1 1 d . . .
H47A H 0.2228 0.5970 1.2274 0.104 Uiso 1 1 calc R . .
H47B H 0.1860 0.6354 1.2019 0.104 Uiso 1 1 calc R . .
H47C H 0.2129 0.6306 1.1452 0.104 Uiso 1 1 calc R . .
C48 C 0.15247(18) 0.5472(2) 1.1809(4) 0.085(2) Uani 1 1 d . . .
H48A H 0.1738 0.5325 1.2300 0.128 Uiso 1 1 calc R . .
H48B H 0.1339 0.5214 1.1483 0.128 Uiso 1 1 calc R . .
H48C H 0.1373 0.5713 1.1999 0.128 Uiso 1 1 calc R . .
C49 C -0.1031(3) 0.7305(5) 1.0007(7) 0.024(3) Uani 0.512(6) 1 d PU B 3
C50 C -0.1341(3) 0.7508(4) 0.9308(7) 0.0213(18) Uani 0.512(6) 1 d PU B 3
H50 H -0.1292 0.7801 0.9058 0.026 Uiso 0.512(6) 1 calc PR B 3
C51 C -0.1720(4) 0.7285(4) 0.8977(8) 0.0420(17) Uani 0.512(6) 1 d PU B 3
C52 C -0.1788(4) 0.6914(5) 0.9482(9) 0.065(4) Uani 0.512(6) 1 d PU B 3
H52 H -0.2058 0.6791 0.9310 0.078 Uiso 0.512(6) 1 calc PR B 3
C53 C -0.1506(3) 0.6711(4) 1.0201(7) 0.031(2) Uani 0.512(6) 1 d PU B 3
C54 C -0.1121(3) 0.6920(5) 1.0454(7) 0.024(2) Uani 0.512(6) 1 d PU B 3
H54 H -0.0911 0.6797 1.0946 0.029 Uiso 0.512(6) 1 calc PR B 3
C55 C -0.2058(3) 0.7497(3) 0.8240(6) 0.0555(18) Uani 0.512(6) 1 d PDU B 3
C56 C -0.1886(3) 0.7625(4) 0.7535(6) 0.074(3) Uani 0.512(6) 1 d PDU B 3
H56A H -0.1664 0.7863 0.7759 0.111 Uiso 0.512(6) 1 calc PR B 3
H56B H -0.2103 0.7767 0.7046 0.111 Uiso 0.512(6) 1 calc PR B 3
H56C H -0.1784 0.7325 0.7365 0.111 Uiso 0.512(6) 1 calc PR B 3
C57 C -0.2410(3) 0.7112(4) 0.7858(9) 0.080(3) Uani 0.512(6) 1 d PDU B 3
H57A H -0.2295 0.6780 0.7924 0.121 Uiso 0.512(6) 1 calc PR B 3
H57B H -0.2557 0.7181 0.7257 0.121 Uiso 0.512(6) 1 calc PR B 3
H57C H -0.2599 0.7134 0.8154 0.121 Uiso 0.512(6) 1 calc PR B 3
C58 C -0.2210(3) 0.7967(4) 0.8528(7) 0.081(3) Uani 0.512(6) 1 d PDU B 3
H58A H -0.2219 0.7913 0.9089 0.122 Uiso 0.512(6) 1 calc PR B 3
H58B H -0.2484 0.8046 0.8127 0.122 Uiso 0.512(6) 1 calc PR B 3
H58C H -0.2026 0.8239 0.8553 0.122 Uiso 0.512(6) 1 calc PR B 3
C59 C -0.1565(2) 0.6248(3) 1.0643(5) 0.041(2) Uani 0.512(6) 1 d PDU B 3
C60 C -0.1162(2) 0.6088(4) 1.1382(6) 0.067(3) Uani 0.512(6) 1 d PDU B 3
H60A H -0.1203 0.5769 1.1604 0.101 Uiso 0.512(6) 1 calc PR B 3
H60B H -0.1090 0.6334 1.1833 0.101 Uiso 0.512(6) 1 calc PR B 3
H60C H -0.0942 0.6061 1.1169 0.101 Uiso 0.512(6) 1 calc PR B 3
C61 C -0.1890(2) 0.6382(3) 1.1013(5) 0.0429(19) Uani 0.512(6) 1 d PDU B 3
H61A H -0.2146 0.6466 1.0553 0.064 Uiso 0.512(6) 1 calc PR B 3
H61B H -0.1796 0.6665 1.1393 0.064 Uiso 0.512(6) 1 calc PR B 3
H61C H -0.1934 0.6101 1.1327 0.064 Uiso 0.512(6) 1 calc PR B 3
C62 C -0.1714(4) 0.5832(4) 0.9979(6) 0.090(4) Uani 0.512(6) 1 d PDU B 3
H62A H -0.1740 0.5526 1.0258 0.135 Uiso 0.512(6) 1 calc PR B 3
H62B H -0.1518 0.5786 0.9708 0.135 Uiso 0.512(6) 1 calc PR B 3
H62C H -0.1979 0.5921 0.9553 0.135 Uiso 0.512(6) 1 calc PR B 3
C63 C 0.02835(8) 1.00761(10) 1.12488(18) 0.0203(5) Uani 1 1 d . . .
C64 C 0.03708(9) 1.04950(11) 1.0874(2) 0.0245(6) Uani 1 1 d . . .
H64 H 0.0564 1.0474 1.0613 0.029 Uiso 1 1 calc R . .
C65 C 0.01836(9) 1.09352(11) 1.08730(19) 0.0262(6) Uani 1 1 d . . .
H65 H 0.0256 1.1223 1.0648 0.031 Uiso 1 1 calc R . .
C66 C -0.01205(9) 1.09483(11) 1.1216(2) 0.0270(6) Uani 1 1 d . . .
H66 H -0.0272 1.1240 1.1194 0.032 Uiso 1 1 calc R . .
C67 C -0.01930(9) 1.05294(11) 1.1584(2) 0.0234(6) Uani 1 1 d . . .
H67 H -0.0401 1.0538 1.1809 0.028 Uiso 1 1 calc R . .
C1AN C 0.11958(12) 0.07347(16) 1.0035(3) 0.0439(9) Uani 1 1 d . . .
C2AN C 0.10949(13) 0.04261(14) 0.9299(3) 0.0471(10) Uani 1 1 d . . .
H2A1 H 0.1198 0.0093 0.9471 0.071 Uiso 1 1 calc R . .
H2A2 H 0.1219 0.0560 0.8921 0.071 Uiso 1 1 calc R . .
H2A3 H 0.0799 0.0415 0.9006 0.071 Uiso 1 1 calc R . .
C1T C 0.84080(15) 0.8035(2) 0.1847(3) 0.0672(14) Uani 1 1 d . . .
C2T C 0.81737(16) 0.8087(3) 0.0987(3) 0.0796(17) Uani 1 1 d . . .
H2T H 0.8122 0.7808 0.0628 0.095 Uiso 1 1 calc R . .
C3T C 0.80159(17) 0.8541(3) 0.0650(4) 0.0884(18) Uani 1 1 d . . .
H3T H 0.7854 0.8576 0.0067 0.106 Uiso 1 1 calc R . .
C4T C 0.8103(3) 0.8944(3) 0.1195(6) 0.113(3) Uani 1 1 d . . .
H4T H 0.7989 0.9256 0.0991 0.135 Uiso 1 1 calc R . .
C5T C 0.8351(3) 0.8890(3) 0.2017(5) 0.122(3) Uani 1 1 d . . .
H5T H 0.8429 0.9168 0.2377 0.146 Uiso 1 1 calc R . .
C6T C 0.8483(2) 0.8450(3) 0.2310(4) 0.099(3) Uani 1 1 d . . .
H6T H 0.8645 0.8423 0.2894 0.118 Uiso 1 1 calc R . .
C7T C 0.8578(2) 0.7555(3) 0.2201(5) 0.114(3) Uani 1 1 d . . .
H7T1 H 0.8865 0.7594 0.2561 0.171 Uiso 1 1 calc R . .
H7T2 H 0.8552 0.7326 0.1741 0.171 Uiso 1 1 calc R . .
H7T3 H 0.8429 0.7426 0.2537 0.171 Uiso 1 1 calc R . .
C8T C 0.9866(3) 0.7173(3) 0.2655(5) 0.125(3) Uani 1 1 d DU . .
H8T H 0.9771 0.7481 0.2767 0.150 Uiso 1 1 calc R . .
C9T C 0.9694(4) 0.6737(4) 0.2849(6) 0.216(7) Uani 1 1 d D . .
H9T H 0.9486 0.6759 0.3071 0.259 Uiso 1 1 calc R . .
C10T C 0.9838(4) 0.6266(4) 0.2708(7) 0.173(5) Uani 1 1 d D . .
C11T C 0.9774(7) 0.5831(6) 0.3210(13) 0.207(12) Uani 0.50 1 d PD . .
H11A H 0.9697 0.5952 0.3669 0.311 Uiso 0.50 1 calc PR . .
H11B H 1.0027 0.5642 0.3446 0.311 Uiso 0.50 1 calc PR . .
H11C H 0.9558 0.5619 0.2837 0.311 Uiso 0.50 1 calc PR . .
C16T C 0.9626(4) 0.2246(2) 0.1835(4) 0.135(4) Uani 1 1 d . . .
H16T H 0.9372 0.2228 0.1375 0.162 Uiso 1 1 calc R . .
C17T C 0.9969(3) 0.2259(2) 0.1689(3) 0.111(3) Uani 1 1 d . . .
H17T H 0.9952 0.2271 0.1121 0.133 Uiso 1 1 calc R . .
C18T C 0.9637(4) 0.2257(2) 0.2649(4) 0.116(3) Uani 1 1 d . . .
C19T C 0.9347(4) 0.2331(4) 0.2769(11) 0.098(5) Uani 0.50 1 d P . .
H19A H 0.9384 0.2624 0.3123 0.148 Uiso 0.50 1 calc PR . .
H19B H 0.9286 0.2048 0.3057 0.148 Uiso 0.50 1 calc PR . .
H19C H 0.9121 0.2385 0.2230 0.148 Uiso 0.50 1 calc PR . .
C49T C -0.1038(2) 0.7355(4) 1.0024(7) 0.029(4) Uani 0.488(6) 1 d PGU B 4
C50T C -0.1377(2) 0.7574(3) 0.9424(6) 0.041(3) Uani 0.488(6) 1 d PGU B 4
H50T H -0.1354 0.7891 0.9211 0.049 Uiso 0.488(6) 1 calc PR B 4
C51T C -0.1748(2) 0.7331(3) 0.9137(4) 0.045(3) Uani 0.488(6) 1 d PGU B 4
C52T C -0.1780(2) 0.6868(3) 0.9450(6) 0.048(3) Uani 0.488(6) 1 d PGU B 4
H52T H -0.2034 0.6701 0.9253 0.058 Uiso 0.488(6) 1 calc PR B 4
C53T C -0.1442(3) 0.6648(4) 1.0049(6) 0.033(2) Uani 0.488(6) 1 d PGU B 4
C54T C -0.1070(3) 0.6892(4) 1.0337(6) 0.025(3) Uani 0.488(6) 1 d PGU B 4
H54T H -0.0839 0.6741 1.0746 0.030 Uiso 0.488(6) 1 calc PR B 4
C55T C -0.2113(2) 0.7498(4) 0.8274(5) 0.101(5) Uani 0.488(6) 1 d PGDU B 4
C56T C -0.1974(3) 0.7927(5) 0.7872(8) 0.102(5) Uani 0.488(6) 1 d PDU B 4
H56D H -0.2166 0.7972 0.7291 0.153 Uiso 0.488(6) 1 calc PR B 4
H56E H -0.1703 0.7857 0.7871 0.153 Uiso 0.488(6) 1 calc PR B 4
H56F H -0.1964 0.8227 0.8196 0.153 Uiso 0.488(6) 1 calc PR B 4
C58T C -0.2441(3) 0.7655(5) 0.8626(7) 0.096(4) Uani 0.488(6) 1 d PDU B 4
H58D H -0.2338 0.7930 0.9020 0.145 Uiso 0.488(6) 1 calc PR B 4
H58E H -0.2503 0.7377 0.8922 0.145 Uiso 0.488(6) 1 calc PR B 4
H58F H -0.2688 0.7758 0.8159 0.145 Uiso 0.488(6) 1 calc PR B 4
C57T C -0.2259(4) 0.7046(4) 0.7664(8) 0.101(5) Uani 0.488(6) 1 d PDU B 4
H57D H -0.2466 0.7153 0.7129 0.152 Uiso 0.488(6) 1 calc PR B 4
H57E H -0.2375 0.6796 0.7923 0.152 Uiso 0.488(6) 1 calc PR B 4
H57F H -0.2028 0.6906 0.7560 0.152 Uiso 0.488(6) 1 calc PR B 4
C59T C -0.1495(3) 0.6123(4) 1.0412(7) 0.069(3) Uani 0.488(6) 1 d PDU B 4
C60T C -0.1936(2) 0.5934(4) 0.9906(8) 0.067(4) Uani 0.488(6) 1 d PDU B 4
H60D H -0.1994 0.5960 0.9300 0.100 Uiso 0.488(6) 1 calc PR B 4
H60E H -0.2131 0.6134 1.0047 0.100 Uiso 0.488(6) 1 calc PR B 4
H60F H -0.1959 0.5590 1.0053 0.100 Uiso 0.488(6) 1 calc PR B 4
C61T C -0.1179(3) 0.5782(3) 1.0264(8) 0.089(4) Uani 0.488(6) 1 d PDU B 4
H61D H -0.0912 0.5942 1.0473 0.134 Uiso 0.488(6) 1 calc PR B 4
H61E H -0.1261 0.5716 0.9659 0.134 Uiso 0.488(6) 1 calc PR B 4
H61F H -0.1163 0.5471 1.0565 0.134 Uiso 0.488(6) 1 calc PR B 4
C62T C -0.1409(5) 0.6200(5) 1.1357(7) 0.125(6) Uani 0.488(6) 1 d PDU B 4
H62D H -0.1278 0.5905 1.1672 0.187 Uiso 0.488(6) 1 calc PR B 4
H62E H -0.1665 0.6261 1.1435 0.187 Uiso 0.488(6) 1 calc PR B 4
H62F H -0.1228 0.6483 1.1565 0.187 Uiso 0.488(6) 1 calc PR B 4
C32U C 0.2259(5) 0.9871(8) 1.1918(10) 0.090(7) Uani 0.392(8) 1 d P A 2
H32D H 0.2525 0.9917 1.2371 0.135 Uiso 0.392(8) 1 calc PR A 2
H32E H 0.2121 0.9591 1.2053 0.135 Uiso 0.392(8) 1 calc PR A 2
H32F H 0.2095 1.0168 1.1863 0.135 Uiso 0.392(8) 1 calc PR A 2
C33U C 0.2691(3) 0.9566(8) 1.1117(12) 0.102(8) Uani 0.392(8) 1 d PD A 2
H33D H 0.2919 0.9779 1.1439 0.153 Uiso 0.392(8) 1 calc PR A 2
H33E H 0.2677 0.9538 1.0536 0.153 Uiso 0.392(8) 1 calc PR A 2
H33F H 0.2731 0.9239 1.1377 0.153 Uiso 0.392(8) 1 calc PR A 2
C34U C 0.2314(6) 1.0298(5) 1.0753(12) 0.107(6) Uani 0.392(8) 1 d PDU A 2
H34D H 0.2057 1.0463 1.0673 0.160 Uiso 0.392(8) 1 calc PR A 2
H34E H 0.2347 1.0273 1.0210 0.160 Uiso 0.392(8) 1 calc PR A 2
H34F H 0.2540 1.0489 1.1147 0.160 Uiso 0.392(8) 1 calc PR A 2
C42U C 0.1090(4) 0.5458(3) 0.7955(8) 0.064(4) Uani 0.392(8) 1 d PDU A 2
H42D H 0.0986 0.5372 0.7355 0.096 Uiso 0.392(8) 1 calc PR A 2
H42E H 0.1003 0.5209 0.8268 0.096 Uiso 0.392(8) 1 calc PR A 2
H42F H 0.1387 0.5471 0.8171 0.096 Uiso 0.392(8) 1 calc PR A 2
C43U C 0.1194(4) 0.6337(5) 0.7827(10) 0.099(6) Uani 0.392(8) 1 d PDU A 2
H43D H 0.1180 0.6274 0.7252 0.149 Uiso 0.392(8) 1 calc PR A 2
H43E H 0.1477 0.6309 0.8222 0.149 Uiso 0.392(8) 1 calc PR A 2
H43F H 0.1094 0.6669 0.7859 0.149 Uiso 0.392(8) 1 calc PR A 2
C44U C 0.0498(2) 0.6034(5) 0.7462(10) 0.057(4) Uani 0.392(8) 1 d PD A 2
H44D H 0.0422 0.6377 0.7500 0.086 Uiso 0.392(8) 1 calc PR A 2
H44E H 0.0314 0.5816 0.7606 0.086 Uiso 0.392(8) 1 calc PR A 2
H44F H 0.0479 0.5965 0.6886 0.086 Uiso 0.392(8) 1 calc PR A 2
N1 N 0.04771(7) 0.87635(9) 1.09668(14) 0.0192(5) Uani 1 1 d . . .
N2 N 0.07697(7) 0.79365(9) 1.04826(15) 0.0218(5) Uani 1 1 d . . .
N3 N 0.00778(7) 0.74478(9) 1.03224(15) 0.0223(5) Uani 1 1 d . . .
N4 N -0.01790(7) 0.82517(9) 1.09458(15) 0.0191(5) Uani 1 1 d . B .
N5 N 0.00151(7) 1.01038(9) 1.16451(15) 0.0207(5) Uani 1 1 d . B .
N1AN N 0.12714(14) 0.09740(18) 1.0614(2) 0.0694(12) Uani 1 1 d . . .
Ni1 Ni 0.028962(10) 0.809615(13) 1.06925(2) 0.01812(9) Uani 1 1 d . B .
Pt1 Pt 0.0000 0.955626(5) 1.2500 0.01717(6) Uani 1 2 d S . .

loop_
_atom_site_aniso_label
_atom_site_aniso_U_11
_atom_site_aniso_U_22
_atom_site_aniso_U_33
_atom_site_aniso_U_23
_atom_site_aniso_U_13
_atom_site_aniso_U_12
C1 0.0167(13) 0.0186(13) 0.0210(13) 0.0002(10) 0.0063(11) -0.0002(10)
C2 0.0173(13) 0.0208(14) 0.0221(14) 0.0010(11) 0.0073(11) -0.0016(10)
C3 0.0202(14) 0.0205(14) 0.0252(15) 0.0020(11) 0.0118(12) -0.0021(10)
C4 0.0216(14) 0.0221(14) 0.0227(14) 0.0022(11) 0.0120(11) 0.0004(11)
C5 0.0238(14) 0.0252(15) 0.0238(14) 0.0014(11) 0.0118(12) 0.0012(11)
C6 0.0260(15) 0.0318(17) 0.0274(15) -0.0009(13) 0.0156(13) 0.0017(12)
C7 0.0283(17) 0.0314(17) 0.045(2) 0.0008(15) 0.0218(15) 0.0046(13)
C8 0.0308(17) 0.0336(18) 0.0415(19) 0.0008(15) 0.0188(15) 0.0084(14)
C9 0.0237(15) 0.0266(15) 0.0267(15) -0.0013(12) 0.0096(12) 0.0066(12)
C10 0.0266(15) 0.0249(15) 0.0251(15) -0.0019(12) 0.0074(12) 0.0058(12)
C11 0.0312(16) 0.0195(14) 0.0291(16) -0.0063(12) 0.0092(13) 0.0020(12)
C12 0.0373(19) 0.0266(17) 0.051(2) -0.0154(15) 0.0161(17) -0.0030(14)
C13 0.0324(18) 0.0320(18) 0.044(2) -0.0147(15) 0.0105(15) -0.0049(14)
C14 0.0254(15) 0.0244(15) 0.0272(15) -0.0063(12) 0.0070(12) -0.0028(12)
C15 0.0233(14) 0.0215(14) 0.0244(15) 0.0002(11) 0.0069(12) -0.0041(11)
C16 0.0189(14) 0.0211(14) 0.0254(15) 0.0011(11) 0.0077(11) -0.0009(11)
C17 0.0216(14) 0.0243(15) 0.0287(15) 0.0003(12) 0.0111(12) -0.0034(11)
C18 0.0215(14) 0.0228(15) 0.0287(15) 0.0018(12) 0.0141(12) -0.0008(11)
C19 0.0199(13) 0.0175(13) 0.0219(14) 0.0009(11) 0.0086(11) -0.0002(10)
C20 0.0180(13) 0.0170(13) 0.0198(13) 0.0011(10) 0.0082(10) 0.0003(10)
C21 0.0224(14) 0.0258(15) 0.0335(16) 0.0016(12) 0.0165(13) 0.0029(11)
C22 0.0199(14) 0.0249(15) 0.0283(15) 0.0015(12) 0.0108(12) 0.0025(11)
C23 0.0241(15) 0.0287(16) 0.0290(16) 0.0014(12) 0.0153(13) 0.0030(12)
C24 0.0253(16) 0.0363(18) 0.0321(17) -0.0002(13) 0.0173(14) -0.0039(13)
C25 0.0266(17) 0.040(2) 0.0342(18) -0.0055(14) 0.0165(14) -0.0060(13)
C26 0.0311(16) 0.0308(17) 0.0316(16) -0.0024(13) 0.0199(14) -0.0018(13)
C27 0.0249(15) 0.0375(18) 0.0270(16) 0.0035(13) 0.0138(13) 0.0017(13)
C28 0.0292(17) 0.059(2) 0.0295(17) -0.0007(16) 0.0176(14) 0.0067(16)
C29 0.0363(19) 0.055(2) 0.0259(16) -0.0044(15) 0.0143(15) -0.0068(16)
C30 0.040(2) 0.0397(19) 0.0346(19) 0.0068(16) 0.0139(16) 0.0051(16)
C31 0.0356(19) 0.056(2) 0.041(2) -0.0126(17) 0.0208(16) -0.0178(17)
C32 0.037(4) 0.046(4) 0.060(5) -0.024(4) 0.009(3) -0.002(3)
C33 0.031(3) 0.047(4) 0.042(4) 0.007(3) -0.003(3) -0.006(3)
C34 0.036(4) 0.074(6) 0.044(4) -0.016(4) 0.018(3) -0.026(4)
C35 0.0250(15) 0.0270(16) 0.0330(17) -0.0025(13) 0.0086(13) 0.0041(12)
C36 0.0391(19) 0.0367(19) 0.0339(18) -0.0103(15) 0.0013(15) 0.0182(15)
C37 0.043(2) 0.042(2) 0.040(2) -0.0121(16) 0.0094(16) 0.0123(16)
C38 0.049(2) 0.039(2) 0.050(2) -0.0028(17) 0.0212(19) 0.0211(17)
C39 0.048(2) 0.037(2) 0.042(2) 0.0037(16) 0.0199(17) 0.0183(16)
C40 0.0391(19) 0.0360(18) 0.0321(17) 0.0033(14) 0.0157(15) 0.0138(15)
C41 0.067(3) 0.077(3) 0.046(2) -0.021(2) 0.008(2) 0.035(2)
C42 0.111(7) 0.181(10) 0.080(6) -0.034(6) 0.066(6) 0.027(7)
C43 0.145(9) 0.068(6) 0.068(6) -0.016(4) -0.003(6) 0.010(6)
C44 0.074(6) 0.052(6) 0.030(4) -0.002(4) 0.019(4) 0.020(4)
C45 0.050(2) 0.054(3) 0.052(2) 0.007(2) 0.017(2) 0.021(2)
C46 0.053(3) 0.048(2) 0.059(3) 0.002(2) 0.007(2) 0.025(2)
C47 0.051(3) 0.086(4) 0.055(3) -0.011(3) 0.002(2) 0.022(3)
C48 0.064(3) 0.100(5) 0.094(4) 0.061(4) 0.032(3) 0.020(3)
C49 0.021(5) 0.025(5) 0.025(5) -0.012(4) 0.008(4) 0.000(4)
C50 0.023(3) 0.021(3) 0.025(3) -0.007(3) 0.014(3) -0.003(3)
C51 0.045(3) 0.048(3) 0.040(3) -0.005(2) 0.023(2) -0.005(2)
C52 0.044(6) 0.072(6) 0.066(6) 0.010(5) 0.004(5) -0.035(5)
C53 0.034(4) 0.035(4) 0.039(4) -0.010(3) 0.030(3) -0.013(3)
C54 0.027(4) 0.027(4) 0.028(4) -0.001(3) 0.022(3) 0.000(3)
C55 0.054(2) 0.057(2) 0.055(2) -0.0005(10) 0.0194(11) -0.0007(10)
C56 0.067(5) 0.081(5) 0.061(5) 0.012(4) 0.008(4) -0.004(4)
C57 0.058(5) 0.091(5) 0.070(5) 0.003(5) -0.002(4) -0.012(5)
C58 0.068(4) 0.087(5) 0.073(5) -0.002(4) 0.008(4) 0.017(4)
C59 0.062(5) 0.024(4) 0.055(5) -0.006(3) 0.042(4) -0.011(3)
C60 0.063(5) 0.055(5) 0.096(6) 0.041(5) 0.044(5) 0.014(4)
C61 0.044(4) 0.041(4) 0.055(4) 0.006(3) 0.030(4) -0.009(3)
C62 0.159(12) 0.043(6) 0.100(8) -0.020(6) 0.085(9) -0.044(8)
C63 0.0159(13) 0.0201(14) 0.0243(14) 0.0010(11) 0.0069(11) -0.0019(10)
C64 0.0213(14) 0.0262(16) 0.0276(15) -0.0003(12) 0.0108(12) -0.0032(11)
C65 0.0253(15) 0.0220(15) 0.0265(15) 0.0060(12) 0.0043(12) -0.0010(11)
C66 0.0247(15) 0.0213(15) 0.0328(16) 0.0059(12) 0.0081(13) 0.0046(11)
C67 0.0182(14) 0.0234(14) 0.0286(15) 0.0016(12) 0.0088(12) 0.0033(11)
C1AN 0.038(2) 0.056(3) 0.045(2) 0.0156(19) 0.0237(18) 0.0037(17)
C2AN 0.040(2) 0.042(2) 0.055(3) 0.0060(18) 0.0136(19) 0.0097(16)
C1T 0.045(3) 0.100(4) 0.066(3) -0.007(3) 0.032(2) -0.018(3)
C2T 0.055(3) 0.112(5) 0.063(3) -0.031(3) 0.011(3) -0.009(3)
C3T 0.048(3) 0.113(5) 0.088(4) 0.000(4) 0.008(3) 0.001(3)
C4T 0.154(7) 0.085(5) 0.143(7) -0.001(5) 0.106(6) 0.001(5)
C5T 0.239(10) 0.089(5) 0.075(4) -0.022(4) 0.102(6) -0.050(6)
C6T 0.143(6) 0.119(6) 0.045(3) -0.030(3) 0.047(4) -0.074(5)
C7T 0.094(5) 0.164(8) 0.095(5) 0.047(5) 0.048(4) 0.012(5)
C8T 0.157(8) 0.107(5) 0.075(5) -0.026(4) 0.002(4) 0.029(5)
C9T 0.35(2) 0.220(15) 0.100(7) -0.081(9) 0.110(10) -0.122(15)
C10T 0.229(15) 0.127(8) 0.157(11) -0.027(8) 0.065(9) -0.059(9)
C11T 0.21(2) 0.078(12) 0.31(3) -0.040(17) 0.06(2) -0.023(14)
C16T 0.296(14) 0.049(4) 0.038(3) 0.006(3) 0.037(5) 0.037(6)
C17T 0.249(11) 0.040(3) 0.023(2) 0.001(2) 0.027(4) -0.006(5)
C18T 0.235(11) 0.034(3) 0.062(4) 0.004(3) 0.037(6) 0.035(5)
C19T 0.080(9) 0.033(6) 0.143(14) -0.007(7) -0.004(8) -0.008(5)
C49T 0.031(6) 0.021(5) 0.031(6) 0.004(4) 0.008(5) -0.012(4)
C50T 0.029(5) 0.047(6) 0.040(6) 0.019(5) 0.005(4) -0.005(4)
C51T 0.023(4) 0.062(5) 0.035(5) 0.015(4) -0.005(3) -0.023(3)
C52T 0.029(5) 0.045(5) 0.059(5) 0.010(5) 0.004(4) -0.015(4)
C53T 0.027(4) 0.031(4) 0.050(5) 0.008(4) 0.026(4) -0.001(3)
C54T 0.021(4) 0.028(4) 0.033(5) -0.003(4) 0.018(3) -0.002(3)
C55T 0.031(5) 0.155(10) 0.076(7) 0.054(7) -0.026(5) -0.038(6)
C56T 0.051(6) 0.127(11) 0.085(9) 0.078(8) -0.023(6) -0.016(7)
C58T 0.043(6) 0.134(11) 0.098(9) 0.056(8) 0.010(6) 0.025(6)
C57T 0.076(9) 0.147(13) 0.049(7) 0.017(7) -0.011(6) -0.046(9)
C59T 0.074(6) 0.043(6) 0.105(8) -0.009(6) 0.050(6) -0.029(5)
C60T 0.025(4) 0.036(5) 0.143(10) -0.005(5) 0.036(5) -0.007(3)
C61T 0.052(6) 0.037(5) 0.167(11) 0.030(6) 0.028(7) 0.003(4)
C62T 0.165(14) 0.088(10) 0.117(11) 0.036(9) 0.048(11) -0.055(10)
C32U 0.069(9) 0.146(18) 0.071(10) -0.071(11) 0.043(9) -0.070(12)
C33U 0.037(7) 0.17(2) 0.083(13) -0.067(13) -0.003(8) 0.007(10)
C34U 0.090(9) 0.105(9) 0.104(10) -0.004(8) 0.012(7) -0.043(8)
C42U 0.077(7) 0.059(7) 0.051(6) -0.020(5) 0.019(5) 0.037(5)
C43U 0.102(9) 0.130(10) 0.084(8) -0.012(7) 0.056(7) -0.003(8)
C44U 0.080(10) 0.049(9) 0.039(7) -0.004(7) 0.018(7) 0.014(7)
N1 0.0204(11) 0.0199(12) 0.0198(11) 0.0004(9) 0.0106(9) 0.0012(9)
N2 0.0224(12) 0.0209(12) 0.0241(12) 0.0000(10) 0.0110(10) 0.0028(9)
N3 0.0199(12) 0.0208(12) 0.0240(12) -0.0049(10) 0.0056(10) 0.0004(9)
N4 0.0188(11) 0.0180(11) 0.0217(12) -0.0004(9) 0.0090(9) -0.0003(9)
N5 0.0204(11) 0.0177(11) 0.0252(12) 0.0003(9) 0.0100(10) -0.0004(9)
N1AN 0.084(3) 0.091(3) 0.044(2) 0.002(2) 0.037(2) -0.004(2)
Ni1 0.01853(18) 0.01708(18) 0.01974(18) -0.00111(13) 0.00829(14) 0.00064(13)
Pt1 0.01788(9) 0.01454(8) 0.02191(9) 0.000 0.01069(6) 0.000

loop_
_atom_type_symbol
_atom_type_description
_atom_type_scat_dispersion_real
_atom_type_scat_dispersion_imag
_atom_type_scat_source
C C 0.0033 0.0016 'International Tables Vol C Tables 4.2.6.8 and 6.1.1.4'
H H 0.0000 0.0000 'International Tables Vol C Tables 4.2.6.8 and 6.1.1.4'
N N 0.0061 0.0033 'International Tables Vol C Tables 4.2.6.8 and 6.1.1.4'
Pt Pt -1.7033 8.3905 'International Tables Vol C Tables 4.2.6.8 and 6.1.1.4'
Ni Ni 0.3393 1.1124 'International Tables Vol C Tables 4.2.6.8 and 6.1.1.4'

loop_
_geom_angle_atom_site_label_1
_geom_angle_atom_site_label_2
_geom_angle_atom_site_label_3
_geom_angle
_geom_angle_site_symmetry_1
_geom_angle_site_symmetry_3
N1 C1 C20 125.5(2) . .
N1 C1 C2 109.9(2) . .
C20 C1 C2 124.6(2) . .
C3 C2 C1 106.4(2) . .
C3 C2 C63 125.7(3) . .
C1 C2 C63 126.4(3) . .
C2 C3 C4 107.2(2) . .
C2 C3 H3 126.4 . .
C4 C3 H3 126.4 . .
N1 C4 C5 124.2(3) . .
N1 C4 C3 110.8(2) . .
C5 C4 C3 124.9(3) . .
C6 C5 C4 121.4(3) . .
C6 C5 C21 117.3(3) . .
C4 C5 C21 121.3(3) . .
N2 C6 C5 125.9(3) . .
N2 C6 C7 110.4(3) . .
C5 C6 C7 123.7(3) . .
C8 C7 C6 107.1(3) . .
C8 C7 H7 126.4 . .
C6 C7 H7 126.4 . .
C7 C8 C9 107.0(3) . .
C7 C8 H8 126.5 . .
C9 C8 H8 126.5 . .
N2 C9 C10 125.0(3) . .
N2 C9 C8 110.1(3) . .
C10 C9 C8 123.9(3) . .
C11 C10 C9 121.5(3) . .
C11 C10 C35 120.8(3) . .
C9 C10 C35 117.2(3) . .
C10 C11 N3 125.4(3) . .
C10 C11 C12 124.3(3) . .
N3 C11 C12 110.2(3) . .
C13 C12 C11 107.4(3) . .
C13 C12 H12 126.3 . .
C11 C12 H12 126.3 . .
C12 C13 C14 107.1(3) . .
C12 C13 H13 126.5 . .
C14 C13 H13 126.5 . .
N3 C14 C15 124.8(3) . .
N3 C14 C13 109.9(3) . .
C15 C14 C13 124.9(3) . .
C16 C15 C14 121.8(3) . .
C16 C15 C49T 116.9(6) . .
C14 C15 C49T 121.2(6) . .
C16 C15 C49 121.8(6) . .
C14 C15 C49 116.1(6) . .
C49T C15 C49 5.2(10) . .
N4 C16 C15 125.6(3) . .
N4 C16 C17 110.2(2) . .
C15 C16 C17 123.9(3) . .
C18 C17 C16 107.2(3) . .
C18 C17 H17 126.4 . .
C16 C17 H17 126.4 . .
C17 C18 C19 107.3(3) . .
C17 C18 H18 126.3 . .
C19 C18 H18 126.3 . .
N4 C19 C20 125.7(2) . .
N4 C19 C18 109.6(2) . .
C20 C19 C18 123.6(3) . .
C19 C20 C1 117.9(2) . .
C19 C20 Pt1 125.4(2) . .
C1 C20 Pt1 116.78(19) . .
C26 C21 C22 119.6(3) . .
C26 C21 C5 122.5(3) . .
C22 C21 C5 117.6(3) . .
C23 C22 C21 121.4(3) . .
C23 C22 H22 119.3 . .
C21 C22 H22 119.3 . .
C22 C23 C24 117.6(3) . .
C22 C23 C27 121.6(3) . .
C24 C23 C27 120.8(3) . .
C23 C24 C25 122.4(3) . .
C23 C24 H24 118.8 . .
C25 C24 H24 118.8 . .
C24 C25 C26 117.8(3) . .
C24 C25 C31 121.8(3) . .
C26 C25 C31 120.3(3) . .
C21 C26 C25 121.1(3) . .
C21 C26 H26 119.4 . .
C25 C26 H26 119.4 . .
C29 C27 C30 109.3(3) . .
C29 C27 C23 111.8(3) . .
C30 C27 C23 108.7(3) . .
C29 C27 C28 107.4(3) . .
C30 C27 C28 109.6(3) . .
C23 C27 C28 110.0(3) . .
C27 C28 H28A 109.5 . .
C27 C28 H28B 109.5 . .
H28A C28 H28B 109.5 . .
C27 C28 H28C 109.5 . .
H28A C28 H28C 109.5 . .
H28B C28 H28C 109.5 . .
C27 C29 H29A 109.5 . .
C27 C29 H29B 109.5 . .
H29A C29 H29B 109.5 . .
C27 C29 H29C 109.5 . .
H29A C29 H29C 109.5 . .
H29B C29 H29C 109.5 . .
C27 C30 H30A 109.5 . .
C27 C30 H30B 109.5 . .
H30A C30 H30B 109.5 . .
C27 C30 H30C 109.5 . .
H30A C30 H30C 109.5 . .
H30B C30 H30C 109.5 . .
C32 C31 C33U 136.8(8) . .
C32 C31 C32U 44.1(9) . .
C33U C31 C32U 120.5(12) . .
C32 C31 C34 112.6(6) . .
C33U C31 C34 42.2(9) . .
C32U C31 C34 134.4(6) . .
C32 C31 C25 111.7(4) . .
C33U C31 C25 111.2(7) . .
C32U C31 C25 111.8(5) . .
C34 C31 C25 113.7(4) . .
C32 C31 C34U 60.6(9) . .
C33U C31 C34U 102.8(13) . .
C32U C31 C34U 103.5(12) . .
C34 C31 C34U 61.2(9) . .
C25 C31 C34U 105.2(7) . .
C32 C31 C33 108.7(5) . .
C33U C31 C33 62.5(11) . .
C32U C31 C33 66.7(10) . .
C34 C31 C33 102.2(5) . .
C25 C31 C33 107.4(4) . .
C34U C31 C33 147.3(7) . .
C31 C32 H32A 109.5 . .
C31 C32 H32B 109.5 . .
C31 C32 H32C 109.5 . .
C31 C33 H33A 109.5 . .
C31 C33 H33B 109.5 . .
C31 C33 H33C 109.5 . .
C31 C34 H34A 109.5 . .
C31 C34 H34B 109.5 . .
C31 C34 H34C 109.5 . .
C40 C35 C36 120.3(3) . .
C40 C35 C10 118.8(3) . .
C36 C35 C10 120.5(3) . .
C35 C36 C37 121.4(3) . .
C35 C36 H36 119.3 . .
C37 C36 H36 119.3 . .
C38 C37 C36 116.7(3) . .
C38 C37 C41 121.4(3) . .
C36 C37 C41 121.7(3) . .
C37 C38 C39 123.4(3) . .
C37 C38 H38 118.3 . .
C39 C38 H38 118.3 . .
C40 C39 C38 117.4(3) . .
C40 C39 C45 118.3(3) . .
C38 C39 C45 124.2(3) . .
C35 C40 C39 120.7(3) . .
C35 C40 H40 119.7 . .
C39 C40 H40 119.7 . .
C44 C41 C42 115.3(6) . .
C44 C41 C42U 128.4(7) . .
C42 C41 C42U 63.2(6) . .
C44 C41 C44U 26.0(5) . .
C42 C41 C44U 131.8(9) . .
C42U C41 C44U 113.0(6) . .
C44 C41 C37 113.4(5) . .
C42 C41 C37 110.6(5) . .
C42U C41 C37 114.3(6) . .
C44U C41 C37 113.4(7) . .
C44 C41 C43U 81.1(7) . .
C42 C41 C43U 43.6(6) . .
C42U C41 C43U 105.4(6) . .
C44U C41 C43U 105.9(6) . .
C37 C41 C43U 103.7(7) . .
C44 C41 C43 106.2(5) . .
C42 C41 C43 108.7(6) . .
C42U C41 C43 45.6(6) . .
C44U C41 C43 81.1(6) . .
C37 C41 C43 101.5(5) . .
C43U C41 C43 148.2(7) . .
C41 C42 H42A 109.5 . .
C41 C42 H42B 109.5 . .
C41 C42 H42C 109.5 . .
C41 C43 H43A 109.5 . .
C41 C43 H43B 109.5 . .
C41 C43 H43C 109.5 . .
C41 C44 H44A 109.5 . .
C41 C44 H44B 109.5 . .
C41 C44 H44C 109.5 . .
C46 C45 C48 111.0(4) . .
C46 C45 C39 112.1(4) . .
C48 C45 C39 107.8(4) . .
C46 C45 C47 107.8(4) . .
C48 C45 C47 107.7(4) . .
C39 C45 C47 110.3(4) . .
C45 C46 H46A 109.5 . .
C45 C46 H46B 109.5 . .
H46A C46 H46B 109.5 . .
C45 C46 H46C 109.5 . .
H46A C46 H46C 109.5 . .
H46B C46 H46C 109.5 . .
C45 C47 H47A 109.5 . .
C45 C47 H47B 109.5 . .
H47A C47 H47B 109.5 . .
C45 C47 H47C 109.5 . .
H47A C47 H47C 109.5 . .
H47B C47 H47C 109.5 . .
C45 C48 H48A 109.5 . .
C45 C48 H48B 109.5 . .
H48A C48 H48B 109.5 . .
C45 C48 H48C 109.5 . .
H48A C48 H48C 109.5 . .
H48B C48 H48C 109.5 . .
C50 C49 C54 119.5(7) . .
C50 C49 C15 116.6(8) . .
C54 C49 C15 123.7(8) . .
C51 C50 C49 120.5(7) . .
C51 C50 H50 119.7 . .
C49 C50 H50 119.7 . .
C50 C51 C52 115.2(8) . .
C50 C51 C55 121.7(8) . .
C52 C51 C55 121.8(9) . .
C53 C52 C51 127.0(8) . .
C53 C52 H52 116.5 . .
C51 C52 H52 116.5 . .
C52 C53 C54 114.5(8) . .
C52 C53 C59 125.8(8) . .
C54 C53 C59 119.1(9) . .
C53 C54 C49 122.2(7) . .
C53 C54 H54 118.9 . .
C49 C54 H54 118.9 . .
C51 C55 C58 108.5(8) . .
C51 C55 C57 110.9(9) . .
C58 C55 C57 111.5(7) . .
C51 C55 C56 108.1(8) . .
C58 C55 C56 110.0(7) . .
C57 C55 C56 107.7(7) . .
C53 C59 C62 108.3(7) . .
C53 C59 C61 105.7(6) . .
C62 C59 C61 111.6(6) . .
C53 C59 C60 111.9(8) . .
C62 C59 C60 110.1(7) . .
C61 C59 C60 109.2(6) . .
N5 C63 C64 119.9(3) . .
N5 C63 C2 119.2(2) . .
C64 C63 C2 120.8(3) . .
C65 C64 C63 121.5(3) . .
C65 C64 H64 119.2 . .
C63 C64 H64 119.2 . .
C64 C65 C66 118.0(3) . .
C64 C65 H65 121.0 . .
C66 C65 H65 121.0 . .
C67 C66 C65 118.3(3) . .
C67 C66 H66 120.8 . .
C65 C66 H66 120.8 . .
N5 C67 C66 123.7(3) . .
N5 C67 H67 118.2 . .
C66 C67 H67 118.2 . .
N1AN C1AN C2AN 179.2(5) . .
C1AN C2AN H2A1 109.5 . .
C1AN C2AN H2A2 109.5 . .
H2A1 C2AN H2A2 109.5 . .
C1AN C2AN H2A3 109.5 . .
H2A1 C2AN H2A3 109.5 . .
H2A2 C2AN H2A3 109.5 . .
C6T C1T C2T 116.3(6) . .
C6T C1T C7T 122.8(6) . .
C2T C1T C7T 120.9(6) . .
C3T C2T C1T 121.0(6) . .
C3T C2T H2T 119.5 . .
C1T C2T H2T 119.5 . .
C2T C3T C4T 117.8(6) . .
C2T C3T H3T 121.1 . .
C4T C3T H3T 121.1 . .
C5T C4T C3T 120.1(7) . .
C5T C4T H4T 120.0 . .
C3T C4T H4T 120.0 . .
C6T C5T C4T 119.6(7) . .
C6T C5T H5T 120.2 . .
C4T C5T H5T 120.2 . .
C5T C6T C1T 125.0(7) . .
C5T C6T H6T 117.5 . .
C1T C6T H6T 117.5 . .
C1T C7T H7T1 109.5 . .
C1T C7T H7T2 109.5 . .
H7T1 C7T H7T2 109.5 . .
C1T C7T H7T3 109.5 . .
H7T1 C7T H7T3 109.5 . .
H7T2 C7T H7T3 109.5 . .
C8T C8T C9T 123.9(6) 2_755 .
C8T C8T H8T 118.1 2_755 .
C9T C8T H8T 118.1 . .
C8T C9T C10T 119.6(11) . .
C8T C9T H9T 120.2 . .
C10T C9T H9T 120.2 . .
C9T C10T C11T 117.5(12) . .
C9T C10T C10T 116.5(6) . 2_755
C11T C10T C10T 123.0(12) . 2_755
C10T C11T H11A 109.5 . .
C10T C11T H11B 109.5 . .
H11A C11T H11B 109.5 . .
C10T C11T H11C 109.5 . .
H11A C11T H11C 109.5 . .
H11B C11T H11C 109.5 . .
C17T C16T C18T 120.5(10) . .
C17T C16T H16T 119.8 . .
C18T C16T H16T 119.8 . .
C16T C17T C18T 122.8(7) . 2_755
C16T C17T H17T 118.6 . .
C18T C17T H17T 118.6 2_755 .
C19T C18T C16T 119.9(14) . .
C19T C18T C17T 122.5(11) . 2_755
C16T C18T C17T 116.6(10) . 2_755
C18T C19T H19A 109.5 . .
C18T C19T H19B 109.5 . .
H19A C19T H19B 109.5 . .
C18T C19T H19C 109.5 . .
H19A C19T H19C 109.5 . .
H19B C19T H19C 109.5 . .
C50T C49T C54T 120.0 . .
C50T C49T C15 123.8(6) . .
C54T C49T C15 115.6(6) . .
C51T C50T C49T 120.0 . .
C51T C50T H50T 120.0 . .
C49T C50T H50T 120.0 . .
C50T C51T C52T 120.0 . .
C50T C51T C55T 121.1 . .
C52T C51T C55T 116.8 . .
C51T C52T C53T 120.0 . .
C51T C52T H52T 120.0 . .
C53T C52T H52T 120.0 . .
C54T C53T C52T 120.0 . .
C54T C53T C59T 121.6(6) . .
C52T C53T C59T 118.4(6) . .
C53T C54T C49T 120.0 . .
C53T C54T H54T 120.0 . .
C49T C54T H54T 120.0 . .
C56T C55T C58T 112.2(7) . .
C56T C55T C57T 112.5(7) . .
C58T C55T C57T 111.2(7) . .
C56T C55T C51T 110.0(5) . .
C58T C55T C51T 100.5(5) . .
C57T C55T C51T 109.8(7) . .
C62T C59T C61T 112.3(8) . .
C62T C59T C60T 113.0(7) . .
C61T C59T C60T 110.4(7) . .
C62T C59T C53T 106.3(9) . .
C61T C59T C53T 105.8(7) . .
C60T C59T C53T 108.6(8) . .
C31 C32U H32D 109.5 . .
C31 C32U H32E 109.5 . .
H32D C32U H32E 109.5 . .
C31 C32U H32F 109.5 . .
H32D C32U H32F 109.5 . .
H32E C32U H32F 109.5 . .
C31 C33U H33D 109.5 . .
C31 C33U H33E 109.5 . .
H33D C33U H33E 109.5 . .
C31 C33U H33F 109.5 . .
H33D C33U H33F 109.5 . .
H33E C33U H33F 109.5 . .
C31 C34U H34D 109.5 . .
C31 C34U H34E 109.5 . .
H34D C34U H34E 109.5 . .
C31 C34U H34F 109.5 . .
H34D C34U H34F 109.5 . .
H34E C34U H34F 109.5 . .
C41 C42U H42D 109.5 . .
C41 C42U H42E 109.5 . .
H42D C42U H42E 109.5 . .
C41 C42U H42F 109.5 . .
H42D C42U H42F 109.5 . .
H42E C42U H42F 109.5 . .
C41 C43U H43D 109.5 . .
C41 C43U H43E 109.5 . .
H43D C43U H43E 109.5 . .
C41 C43U H43F 109.5 . .
H43D C43U H43F 109.5 . .
H43E C43U H43F 109.5 . .
C41 C44U H44D 109.5 . .
C41 C44U H44E 109.5 . .
H44D C44U H44E 109.5 . .
C41 C44U H44F 109.5 . .
H44D C44U H44F 109.5 . .
H44E C44U H44F 109.5 . .
C1 N1 C4 105.4(2) . .
C1 N1 Ni1 127.33(18) . .
C4 N1 Ni1 126.09(18) . .
C9 N2 C6 105.2(2) . .
C9 N2 Ni1 127.6(2) . .
C6 N2 Ni1 127.1(2) . .
C14 N3 C11 105.3(2) . .
C14 N3 Ni1 126.6(2) . .
C11 N3 Ni1 127.7(2) . .
C16 N4 C19 105.4(2) . .
C16 N4 Ni1 127.23(19) . .
C19 N4 Ni1 126.75(19) . .
C67 N5 C63 118.1(2) . .
C67 N5 Pt1 120.24(19) . .
C63 N5 Pt1 120.75(19) . .
N4 Ni1 N2 177.88(10) . .
N4 Ni1 N3 90.67(10) . .
N2 Ni1 N3 89.76(10) . .
N4 Ni1 N1 89.23(10) . .
N2 Ni1 N1 90.52(10) . .
N3 Ni1 N1 175.18(10) . .
C20 Pt1 C20 91.67(15) 2_557 .
C20 Pt1 N5 89.31(11) 2_557 2_557
C20 Pt1 N5 178.55(9) . 2_557
C20 Pt1 N5 178.55(9) 2_557 .
C20 Pt1 N5 89.31(11) . .
N5 Pt1 N5 89.73(13) 2_557 .

loop_
_geom_bond_atom_site_label_1
_geom_bond_atom_site_label_2
_geom_bond_distance
_geom_bond_site_symmetry_2
C1 N1 1.378(3) .
C1 C20 1.408(4) .
C1 C2 1.444(4) .
C2 C3 1.374(4) .
C2 C63 1.458(4) .
C3 C4 1.410(4) .
C3 H3 0.9500 .
C4 N1 1.387(3) .
C4 C5 1.400(4) .
C5 C6 1.382(4) .
C5 C21 1.493(4) .
C6 N2 1.377(4) .
C6 C7 1.437(4) .
C7 C8 1.342(5) .
C7 H7 0.9500 .
C8 C9 1.444(4) .
C8 H8 0.9500 .
C9 N2 1.376(4) .
C9 C10 1.383(4) .
C10 C11 1.379(4) .
C10 C35 1.502(4) .
C11 N3 1.383(4) .
C11 C12 1.431(4) .
C12 C13 1.339(5) .
C12 H12 0.9500 .
C13 C14 1.445(4) .
C13 H13 0.9500 .
C14 N3 1.377(4) .
C14 C15 1.388(4) .
C15 C16 1.381(4) .
C15 C49T 1.493(8) .
C15 C49 1.523(10) .
C16 N4 1.376(4) .
C16 C17 1.437(4) .
C17 C18 1.339(4) .
C17 H17 0.9500 .
C18 C19 1.441(4) .
C18 H18 0.9500 .
C19 N4 1.383(4) .
C19 C20 1.395(4) .
C20 Pt1 1.993(3) .
C21 C26 1.376(4) .
C21 C22 1.393(4) .
C22 C23 1.391(4) .
C22 H22 0.9500 .
C23 C24 1.395(4) .
C23 C27 1.536(4) .
C24 C25 1.398(5) .
C24 H24 0.9500 .
C25 C26 1.398(4) .
C25 C31 1.532(5) .
C26 H26 0.9500 .
C27 C29 1.528(5) .
C27 C30 1.531(5) .
C27 C28 1.547(4) .
C28 H28A 0.9800 .
C28 H28B 0.9800 .
C28 H28C 0.9800 .
C29 H29A 0.9800 .
C29 H29B 0.9800 .
C29 H29C 0.9800 .
C30 H30A 0.9800 .
C30 H30B 0.9800 .
C30 H30C 0.9800 .
C31 C32 1.425(8) .
C31 C33U 1.455(9) .
C31 C32U 1.476(12) .
C31 C34 1.525(7) .
C31 C34U 1.551(9) .
C31 C33 1.635(8) .
C32 H32A 0.9800 .
C32 H32B 0.9800 .
C32 H32C 0.9800 .
C33 H33A 0.9800 .
C33 H33B 0.9800 .
C33 H33C 0.9800 .
C34 H34A 0.9800 .
C34 H34B 0.9800 .
C34 H34C 0.9800 .
C35 C40 1.377(4) .
C35 C36 1.390(5) .
C36 C37 1.395(5) .
C36 H36 0.9500 .
C37 C38 1.391(5) .
C37 C41 1.547(5) .
C38 C39 1.401(5) .
C38 H38 0.9500 .
C39 C40 1.398(4) .
C39 C45 1.542(5) .
C40 H40 0.9500 .
C41 C44 1.473(7) .
C41 C42 1.488(7) .
C41 C42U 1.499(6) .
C41 C44U 1.500(6) .
C41 C43U 1.572(6) .
C41 C43 1.573(7) .
C42 H42A 0.9800 .
C42 H42B 0.9800 .
C42 H42C 0.9800 .
C43 H43A 0.9800 .
C43 H43B 0.9800 .
C43 H43C 0.9800 .
C44 H44A 0.9800 .
C44 H44B 0.9800 .
C44 H44C 0.9800 .
C45 C46 1.490(6) .
C45 C48 1.518(7) .
C45 C47 1.554(7) .
C46 H46A 0.9800 .
C46 H46B 0.9800 .
C46 H46C 0.9800 .
C47 H47A 0.9800 .
C47 H47B 0.9800 .
C47 H47C 0.9800 .
C48 H48A 0.9800 .
C48 H48B 0.9800 .
C48 H48C 0.9800 .
C49 C50 1.400(10) .
C49 C54 1.403(11) .
C50 C51 1.389(11) .
C50 H50 0.9500 .
C51 C52 1.406(13) .
C51 C55 1.492(13) .
C52 C53 1.379(13) .
C52 H52 0.9500 .
C53 C54 1.391(11) .
C53 C59 1.522(14) .
C54 H54 0.9500 .
C55 C58 1.539(8) .
C55 C57 1.573(9) .
C55 C56 1.582(8) .
C56 H56A 0.9800 .
C56 H56B 0.9800 .
C56 H56C 0.9800 .
C57 H57A 0.9800 .
C57 H57B 0.9800 .
C57 H57C 0.9800 .
C58 H58A 0.9800 .
C58 H58B 0.9800 .
C58 H58C 0.9800 .
C59 C62 1.549(8) .
C59 C61 1.553(7) .
C59 C60 1.577(8) .
C60 H60A 0.9800 .
C60 H60B 0.9800 .
C60 H60C 0.9800 .
C61 H61A 0.9800 .
C61 H61B 0.9800 .
C61 H61C 0.9800 .
C62 H62A 0.9800 .
C62 H62B 0.9800 .
C62 H62C 0.9800 .
C63 N5 1.362(3) .
C63 C64 1.398(4) .
C64 C65 1.369(4) .
C64 H64 0.9500 .
C65 C66 1.409(4) .
C65 H65 0.9500 .
C66 C67 1.372(4) .
C66 H66 0.9500 .
C67 N5 1.356(4) .
C67 H67 0.9500 .
C1AN N1AN 1.130(6) .
C1AN C2AN 1.442(6) .
C2AN H2A1 0.9800 .
C2AN H2A2 0.9800 .
C2AN H2A3 0.9800 .
C1T C6T 1.347(8) .
C1T C2T 1.400(7) .
C1T C7T 1.470(9) .
C2T C3T 1.389(9) .
C2T H2T 0.9500 .
C3T C4T 1.396(9) .
C3T H3T 0.9500 .
C4T C5T 1.359(11) .
C4T H4T 0.9500 .
C5T C6T 1.314(10) .
C5T H5T 0.9500 .
C6T H6T 0.9500 .
C7T H7T1 0.9800 .
C7T H7T2 0.9800 .
C7T H7T3 0.9800 .
C8T C8T 1.249(17) 2_755
C8T C9T 1.429(8) .
C8T H8T 0.9500 .
C9T C10T 1.431(9) .
C9T H9T 0.9500 .
C10T C11T 1.528(10) .
C10T C10T 1.56(2) 2_755
C11T H11A 0.9800 .
C11T H11B 0.9800 .
C11T H11C 0.9800 .
C16T C17T 1.331(13) .
C16T C18T 1.379(9) .
C16T H16T 0.9500 .
C17T C18T 1.431(13) 2_755
C17T H17T 0.9500 .
C18T C19T 1.140(15) .
C18T C17T 1.431(13) 2_755
C19T H19A 0.9800 .
C19T H19B 0.9800 .
C19T H19C 0.9800 .
C49T C50T 1.3900 .
C49T C54T 1.3900 .
C50T C51T 1.3900 .
C50T H50T 0.9500 .
C51T C52T 1.3900 .
C51T C55T 1.6217 .
C52T C53T 1.3900 .
C52T H52T 0.9500 .
C53T C54T 1.3900 .
C53T C59T 1.596(14) .
C54T H54T 0.9500 .
C55T C56T 1.526(8) .
C55T C58T 1.558(8) .
C55T C57T 1.570(8) .
C56T H56D 0.9800 .
C56T H56E 0.9800 .
C56T H56F 0.9800 .
C58T H58D 0.9800 .
C58T H58E 0.9800 .
C58T H58F 0.9800 .
C57T H57D 0.9800 .
C57T H57E 0.9800 .
C57T H57F 0.9800 .
C59T C62T 1.542(9) .
C59T C61T 1.550(9) .
C59T C60T 1.564(8) .
C60T H60D 0.9800 .
C60T H60E 0.9800 .
C60T H60F 0.9800 .
C61T H61D 0.9800 .
C61T H61E 0.9800 .
C61T H61F 0.9800 .
C62T H62D 0.9800 .
C62T H62E 0.9800 .
C62T H62F 0.9800 .
C32U H32D 0.9800 .
C32U H32E 0.9800 .
C32U H32F 0.9800 .
C33U H33D 0.9800 .
C33U H33E 0.9800 .
C33U H33F 0.9800 .
C34U H34D 0.9800 .
C34U H34E 0.9800 .
C34U H34F 0.9800 .
C42U H42D 0.9800 .
C42U H42E 0.9800 .
C42U H42F 0.9800 .
C43U H43D 0.9800 .
C43U H43E 0.9800 .
C43U H43F 0.9800 .
C44U H44D 0.9800 .
C44U H44E 0.9800 .
C44U H44F 0.9800 .
N1 Ni1 1.930(2) .
N2 Ni1 1.917(2) .
N3 Ni1 1.929(2) .
N4 Ni1 1.916(2) .
N5 Pt1 2.102(2) .
Pt1 C20 1.993(3) 2_557
Pt1 N5 2.102(2) 2_557
